data_7008135
loop_
_publ_author_name
'Ghumaan, Sandeep'
'Sarkar, Biprajit'
'Patra, Srikanta'
'Parimal, Kumar'
'van Slageren, Joris'
'Fiedler, Jan'
'Kaim, Wolfgang'
'Lahiri, Goutam Kumar'

_publ_section_title
;
 3,6-bis(2'-pyridyl)pyridazine (L) and its deprotonated form (L - H+)-
 as ligands for {(acac)2Ru(n+)} or {(bpy)2Ru(m+)}: investigation of
 mixed valency in [{(acac)2Ru}2(mu-L - H+)]0 and [{(bpy)2Ru}2(mu-L -
 H+)]4+ by spectroelectrochemistry and EPR.
;
_journal_issue 4
_journal_name_full 'Dalton transactions (Cambridge, England : 2003)'
_journal_page_first 706
_journal_page_last 712
_journal_paper_doi 10.1039/b417530a
_journal_year 2005
_chemical_formula_sum 'C14 H10 N4'
_chemical_formula_weight 234.26
_chemical_name_systematic
;
?
;
_space_group_IT_number 7
_symmetry_cell_setting monoclinic
_symmetry_space_group_name_Hall 'P -2yac'
_symmetry_space_group_name_H-M 'P 1 n 1'
_atom_sites_solution_hydrogens geom
_atom_sites_solution_primary direct
_atom_sites_solution_secondary difmap
_audit_creation_method SHELXL-97
_cell_angle_alpha 90.00
_cell_angle_beta 91.693(6)
_cell_angle_gamma 90.00
_cell_formula_units_Z 2
_cell_length_a 5.7084(5)
_cell_length_b 6.5938(4)
_cell_length_c 15.3455(10)
_cell_measurement_reflns_used 25
_cell_measurement_temperature 293(2)
_cell_measurement_theta_max 14.1400
_cell_measurement_theta_min 9.6600
_cell_volume 577.35(7)
_computing_cell_refinement 'Argus (Nonius, MACH3 software)'
_computing_data_collection 'Argus (Nonius, MACH3 software)'
_computing_data_reduction 'Maxus (Nonius software)'
_computing_molecular_graphics Ortep
_computing_publication_material Shelx97
_computing_structure_refinement 'SHELXL-97 (Sheldrick, 1997)'
_computing_structure_solution 'SHELXS-97 (Sheldrick, 1990)'
_diffrn_ambient_temperature 293(2)
_diffrn_measured_fraction_theta_full 1.000
_diffrn_measured_fraction_theta_max 1.000
_diffrn_measurement_device_type 'Enraf-Nonius CAD-4'
_diffrn_measurement_method \w/q-scan
_diffrn_radiation_monochromator graphite
_diffrn_radiation_source 'fine-focus sealed tube'
_diffrn_radiation_type ' MoK\a'
_diffrn_radiation_wavelength 0.70930
_diffrn_reflns_av_R_equivalents 0.0000
_diffrn_reflns_av_sigmaI/netI 0.0236
_diffrn_reflns_limit_h_max 6
_diffrn_reflns_limit_h_min 0
_diffrn_reflns_limit_k_max 0
_diffrn_reflns_limit_k_min -7
_diffrn_reflns_limit_l_max 18
_diffrn_reflns_limit_l_min -18
_diffrn_reflns_number 1122
_diffrn_reflns_theta_full 24.90
_diffrn_reflns_theta_max 24.90
_diffrn_reflns_theta_min 2.65
_diffrn_standards_decay_% <3%
_diffrn_standards_interval_time 3600
_diffrn_standards_number 3
_exptl_absorpt_coefficient_mu 0.085
_exptl_absorpt_correction_T_max 0.9811
_exptl_absorpt_correction_T_min 0.9708
_exptl_absorpt_correction_type psi-scan
_exptl_crystal_colour Black
_exptl_crystal_density_diffrn 1.348
_exptl_crystal_density_method 'not measured'
_exptl_crystal_description Block
_exptl_crystal_F_000 244
_exptl_crystal_size_max 0.35
_exptl_crystal_size_mid 0.30
_exptl_crystal_size_min 0.22
_refine_diff_density_max 0.117
_refine_diff_density_min -0.132
_refine_diff_density_rms 0.027
_refine_ls_abs_structure_details 'Flack H D (1983), Acta Cryst. A39, 876-881'
_refine_ls_abs_structure_Flack 2(3)
_refine_ls_extinction_coef 0.032(6)
_refine_ls_extinction_expression Fc^*^=kFc[1+0.001xFc^2^\l^3^/sin(2\q)]^-1/4^
_refine_ls_extinction_method SHELXL
_refine_ls_goodness_of_fit_ref 1.018
_refine_ls_hydrogen_treatment mixed
_refine_ls_matrix_type full
_refine_ls_number_parameters 204
_refine_ls_number_reflns 1122
_refine_ls_number_restraints 2
_refine_ls_restrained_S_all 1.017
_refine_ls_R_factor_all 0.0588
_refine_ls_R_factor_gt 0.0322
_refine_ls_shift/su_max 0.041
_refine_ls_shift/su_mean 0.011
_refine_ls_structure_factor_coef Fsqd
_refine_ls_weighting_details 'w=1/[\s^2^(Fo^2^)+(0.0505P)^2^+0.0443P] where P=(Fo^2^+2Fc^2^)/3'
_refine_ls_weighting_scheme calc
_refine_ls_wR_factor_gt 0.0787
_refine_ls_wR_factor_ref 0.0888
_reflns_number_gt 890
_reflns_number_total 1122
_reflns_threshold_expression >2sigma(I)
_cod_data_source_file b417530a.txt
_cod_data_source_block 165a
_cod_depositor_comments
;
The following automatic conversions were performed:
'_symmetry_cell_setting' value 'Monoclinic' changed to 'monoclinic'
according to '/home/saulius/struct/CIF-dictionaries/cif_core.dic'
dictionary named 'cif_core.dic' version 2.4.1 from
2010-06-29.

'_exptl_absorpt_correction_type' value 'Psi-scan' changed to
'psi-scan' according to
'/home/saulius/struct/CIF-dictionaries/cif_core.dic' dictionary named
'cif_core.dic' version 2.4.1 from 2010-06-29.

Automatic conversion script
Id: cif_fix_enum 1527 2010-12-29 10:47:43Z saulius 

The following automatic conversions were performed:

'_refine_ls_weighting_scheme' value 'calc
w=1/[\s^2^(Fo^2^)+(0.0505P)^2^+0.0443P] where P=(Fo^2^+2Fc^2^)/3' was
changed to 'calc'. New tag '_refine_ls_weighting_details' was
created. The value of the new tag was set to
'w=1/[\s^2^(Fo^2^)+(0.0505P)^2^+0.0443P] where P=(Fo^2^+2Fc^2^)/3'.

Automatic conversion script
Id: cif_fix_values 3143 2015-03-26 13:38:13Z robertas 
;
_cod_original_sg_symbol_H-M 'P n'
_cod_database_code 7008135

loop_
_symmetry_equiv_pos_as_xyz
'x, y, z'
'x+1/2, -y, z+1/2'

loop_
_atom_site_label
_atom_site_type_symbol
_atom_site_fract_x
_atom_site_fract_y
_atom_site_fract_z
_atom_site_U_iso_or_equiv
_atom_site_adp_type
_atom_site_occupancy
_atom_site_calc_flag
_atom_site_refinement_flags
_atom_site_disorder_assembly
_atom_site_disorder_group
N1 N 0.0486(7) 1.1471(5) 0.4766(3) 0.0609(10) Uani 1 d . . .
C7 C 0.1595(6) 0.8239(6) 0.5887(2) 0.0470(10) Uani 1 d . . .
C8 C 0.1919(6) 0.6541(6) 0.6378(3) 0.0486(11) Uani 1 d . . .
N4 N 0.2192(6) 0.2817(5) 0.7256(2) 0.0494(9) Uani 1 d . . .
C1 C 0.0141(8) 1.3152(7) 0.4283(3) 0.0696(14) Uani 1 d . . .
C2 C -0.1744(8) 1.4432(7) 0.4381(3) 0.0591(13) Uani 1 d . . .
C3 C -0.3374(7) 1.3948(7) 0.4984(3) 0.0538(11) Uani 1 d . . .
C4 C -0.3076(7) 1.2216(6) 0.5481(3) 0.0505(10) Uani 1 d . . .
C5 C -0.1104(6) 1.1034(6) 0.5359(2) 0.0436(10) Uani 1 d . . .
C6 C -0.0614(6) 0.9145(6) 0.5875(2) 0.0393(9) Uani 1 d . . .
N2 N -0.2394(5) 0.8399(5) 0.6325(2) 0.0475(9) Uani 1 d . . .
N3 N -0.2072(5) 0.6689(5) 0.6789(2) 0.0481(10) Uani 1 d . . .
C9 C 0.0012(7) 0.5767(6) 0.6815(2) 0.0416(9) Uani 1 d . . .
C10 C 0.0189(6) 0.3877(6) 0.7332(2) 0.0406(9) Uani 1 d . . .
C11 C -0.1626(7) 0.3205(6) 0.7843(3) 0.0526(10) Uani 1 d . . .
C12 C 0.2401(10) 0.1101(7) 0.7723(4) 0.0644(13) Uani 1 d . . .
C13 C 0.0737(9) 0.0387(7) 0.8262(3) 0.0670(14) Uani 1 d . . .
C14 C -0.1322(8) 0.1459(7) 0.8320(3) 0.0645(13) Uani 1 d . . .
H2 H -0.184(7) 1.568(7) 0.406(3) 0.074(14) Uiso 1 d . . .
H14 H -0.252(7) 0.090(6) 0.863(3) 0.074(12) Uiso 1 d . . .
H12 H 0.390(6) 0.042(6) 0.764(2) 0.050(10) Uiso 1 d . . .
H3 H -0.470(7) 1.499(6) 0.509(2) 0.078(13) Uiso 1 d . . .
H1 H 0.143(7) 1.338(5) 0.382(3) 0.072(11) Uiso 1 d . . .
H11 H -0.298(7) 0.397(5) 0.788(2) 0.059(10) Uiso 1 d . . .
H13 H 0.108(6) -0.078(6) 0.860(3) 0.059(12) Uiso 1 d . . .
H4 H -0.418(6) 1.180(4) 0.5911(17) 0.041(8) Uiso 1 d . . .
H7 H 0.283(5) 0.883(4) 0.5562(18) 0.047(8) Uiso 1 d . . .
H8 H 0.328(6) 0.580(4) 0.6411(19) 0.049(9) Uiso 1 d . . .

loop_
_atom_site_aniso_label
_atom_site_aniso_U_11
_atom_site_aniso_U_22
_atom_site_aniso_U_33
_atom_site_aniso_U_23
_atom_site_aniso_U_13
_atom_site_aniso_U_12
N1 0.0537(18) 0.063(2) 0.067(2) 0.0176(17) 0.0113(15) 0.0051(17)
C7 0.034(2) 0.057(2) 0.050(2) 0.0069(19) 0.0075(17) -0.0002(18)
C8 0.034(2) 0.054(2) 0.058(3) 0.0060(18) 0.0035(19) 0.0034(19)
N4 0.0456(18) 0.0445(18) 0.058(2) 0.0027(17) -0.0065(14) 0.0028(15)
C1 0.067(3) 0.074(3) 0.069(3) 0.022(2) 0.012(2) 0.004(2)
C2 0.069(3) 0.048(2) 0.059(3) 0.007(2) -0.009(2) 0.003(2)
C3 0.060(2) 0.051(2) 0.051(2) -0.006(2) -0.0061(19) 0.017(2)
C4 0.050(2) 0.049(2) 0.052(3) -0.005(2) 0.0036(19) 0.0029(19)
C5 0.043(2) 0.045(2) 0.042(2) -0.0017(17) -0.0019(17) -0.0042(18)
C6 0.034(2) 0.043(2) 0.041(2) -0.0032(16) -0.0021(16) -0.0004(17)
N2 0.0338(17) 0.047(2) 0.062(2) 0.0047(15) 0.0068(14) 0.0014(14)
N3 0.0359(18) 0.0430(19) 0.066(2) 0.0072(16) 0.0061(15) 0.0017(14)
C9 0.0344(19) 0.043(2) 0.047(2) -0.0055(16) 0.0000(17) -0.0014(18)
C10 0.0396(19) 0.042(2) 0.039(2) -0.0053(15) -0.0047(16) -0.0022(16)
C11 0.052(2) 0.053(2) 0.053(2) 0.0017(17) 0.0058(18) -0.005(2)
C12 0.059(3) 0.049(3) 0.084(4) 0.004(2) -0.019(2) -0.002(2)
C13 0.077(3) 0.054(3) 0.068(3) 0.019(2) -0.022(2) -0.014(3)
C14 0.070(3) 0.065(3) 0.059(3) 0.011(2) 0.000(2) -0.019(2)

loop_
_atom_type_symbol
_atom_type_description
_atom_type_scat_dispersion_real
_atom_type_scat_dispersion_imag
_atom_type_scat_source
C C 0.0033 0.0016 'International Tables Vol C Tables 4.2.6.8 and 6.1.1.4'
H H 0.0000 0.0000 'International Tables Vol C Tables 4.2.6.8 and 6.1.1.4'
N N 0.0061 0.0033 'International Tables Vol C Tables 4.2.6.8 and 6.1.1.4'

loop_
_geom_angle_atom_site_label_1
_geom_angle_atom_site_label_2
_geom_angle_atom_site_label_3
_geom_angle
_geom_angle_site_symmetry_1
_geom_angle_site_symmetry_3
_geom_angle_publ_flag
C5 N1 C1 117.5(4) . . ?
C8 C7 C6 117.9(4) . . ?
C8 C7 H7 122.3(18) . . ?
C6 C7 H7 119.8(18) . . ?
C7 C8 C9 118.3(4) . . ?
C7 C8 H8 125(2) . . ?
C9 C8 H8 116.6(19) . . ?
C12 N4 C10 117.0(4) . . ?
N1 C1 C2 123.1(5) . . ?
N1 C1 H1 113(2) . . ?
C2 C1 H1 124(2) . . ?
C3 C2 C1 118.6(4) . . ?
C3 C2 H2 121(3) . . ?
C1 C2 H2 120(3) . . ?
C2 C3 C4 119.4(4) . . ?
C2 C3 H3 117(2) . . ?
C4 C3 H3 123(2) . . ?
C3 C4 C5 118.5(4) . . ?
C3 C4 H4 122.7(17) . . ?
C5 C4 H4 118.8(17) . . ?
N1 C5 C4 122.8(4) . . ?
N1 C5 C6 114.8(3) . . ?
C4 C5 C6 122.4(3) . . ?
N2 C6 C7 122.4(3) . . ?
N2 C6 C5 116.5(3) . . ?
C7 C6 C5 121.2(3) . . ?
C6 N2 N3 119.2(3) . . ?
C9 N3 N2 120.4(3) . . ?
N3 C9 C8 121.8(3) . . ?
N3 C9 C10 116.5(3) . . ?
C8 C9 C10 121.7(3) . . ?
N4 C10 C11 122.1(3) . . ?
N4 C10 C9 115.8(3) . . ?
C11 C10 C9 122.0(3) . . ?
C14 C11 C10 118.9(4) . . ?
C14 C11 H11 121(2) . . ?
C10 C11 H11 120(2) . . ?
N4 C12 C13 124.2(5) . . ?
N4 C12 H12 112(2) . . ?
C13 C12 H12 123(2) . . ?
C12 C13 C14 118.3(5) . . ?
C12 C13 H13 118(2) . . ?
C14 C13 H13 123(2) . . ?
C11 C14 C13 119.4(5) . . ?
C11 C14 H14 122(3) . . ?
C13 C14 H14 118(3) . . ?

loop_
_geom_bond_atom_site_label_1
_geom_bond_atom_site_label_2
_geom_bond_distance
_geom_bond_site_symmetry_2
_geom_bond_publ_flag
N1 C5 1.336(6) . ?
N1 C1 1.345(5) . ?
C7 C8 1.358(6) . ?
C7 C6 1.395(5) . ?
C7 H7 0.96(3) . ?
C8 C9 1.393(6) . ?
C8 H8 0.92(3) . ?
N4 C12 1.343(6) . ?
N4 C10 1.348(5) . ?
C1 C2 1.379(7) . ?
C1 H1 1.05(4) . ?
C2 C3 1.368(6) . ?
C2 H2 0.96(5) . ?
C3 C4 1.381(6) . ?
C3 H3 1.03(4) . ?
C4 C5 1.386(6) . ?
C4 H4 0.97(3) . ?
C5 C6 1.498(5) . ?
C6 N2 1.338(5) . ?
N2 N3 1.344(4) . ?
N3 C9 1.335(5) . ?
C9 C10 1.479(5) . ?
C10 C11 1.391(6) . ?
C11 C14 1.372(6) . ?
C11 H11 0.92(4) . ?
C12 C13 1.362(7) . ?
C12 H12 0.98(4) . ?
C13 C14 1.377(7) . ?
C13 H13 0.94(4) . ?
C14 H14 0.92(4) . ?

loop_
_geom_torsion_atom_site_label_1
_geom_torsion_atom_site_label_2
_geom_torsion_atom_site_label_3
_geom_torsion_atom_site_label_4
_geom_torsion
_geom_torsion_site_symmetry_1
_geom_torsion_site_symmetry_2
_geom_torsion_site_symmetry_3
_geom_torsion_site_symmetry_4
_geom_torsion_publ_flag
C6 C7 C8 C9 2.1(6) . . . . ?
C5 N1 C1 C2 0.8(7) . . . . ?
N1 C1 C2 C3 -1.7(8) . . . . ?
C1 C2 C3 C4 0.8(6) . . . . ?
C2 C3 C4 C5 0.8(6) . . . . ?
C1 N1 C5 C4 0.9(6) . . . . ?
C1 N1 C5 C6 -180.0(4) . . . . ?
C3 C4 C5 N1 -1.7(6) . . . . ?
C3 C4 C5 C6 179.2(4) . . . . ?
C8 C7 C6 N2 -0.1(6) . . . . ?
C8 C7 C6 C5 179.3(4) . . . . ?
N1 C5 C6 N2 -165.0(4) . . . . ?
C4 C5 C6 N2 14.1(5) . . . . ?
N1 C5 C6 C7 15.6(5) . . . . ?
C4 C5 C6 C7 -165.3(4) . . . . ?
C7 C6 N2 N3 -1.7(5) . . . . ?
C5 C6 N2 N3 178.9(3) . . . . ?
C6 N2 N3 C9 1.3(5) . . . . ?
N2 N3 C9 C8 0.8(6) . . . . ?
N2 N3 C9 C10 -179.1(3) . . . . ?
C7 C8 C9 N3 -2.6(6) . . . . ?
C7 C8 C9 C10 177.3(3) . . . . ?
C12 N4 C10 C11 -2.2(6) . . . . ?
C12 N4 C10 C9 179.6(3) . . . . ?
N3 C9 C10 N4 171.3(4) . . . . ?
C8 C9 C10 N4 -8.6(5) . . . . ?
N3 C9 C10 C11 -6.9(5) . . . . ?
C8 C9 C10 C11 173.2(5) . . . . ?
N4 C10 C11 C14 3.3(6) . . . . ?
C9 C10 C11 C14 -178.7(4) . . . . ?
C10 N4 C12 C13 -0.3(6) . . . . ?
N4 C12 C13 C14 1.6(7) . . . . ?
C10 C11 C14 C13 -1.8(7) . . . . ?
C12 C13 C14 C11 -0.5(7) . . . . ?

loop_
_cod_related_entry_id
_cod_related_entry_database
_cod_related_entry_code
1 ChemSpider 573519
